data_2237978
loop_
_publ_author_name
'Ameur, Iness'
'Abid, Sonia'
'Al-Deyab, Salem S.'
'Rzaigui, Mohamed'

_publ_section_title
;
 Poly[bis(piperazine-1,4-diium)
 [(\m~4~-<i>cyclo</i>-hexaphosphato)dilithium] tetrahydrate]
;
_journal_coeditor_code PK2476
_journal_issue 6
_journal_name_full 'Acta Crystallographica Section E'
_journal_page_first m305
_journal_page_last m306
_journal_paper_doi 10.1107/S1600536813011756
_journal_volume 69
_journal_year 2013
_chemical_formula_iupac '(C4 H12 N2)2 [Li2 (P6 O18)], 4H2 O'
_chemical_formula_moiety '2 (C4 H12 N2 2+), Li2 O18 P6 4-, 4H2 O'
_chemical_formula_sum 'C8 H32 Li2 N4 O22 P6'
_chemical_formula_weight 736.08
_chemical_name_systematic
;
Poly[bis(piperazine-1,4-diium) [(\m~4~-<i>cyclo</i>-hexaphosphato)dilithium]
tetrahydrate]
;
_space_group_IT_number 14
_symmetry_cell_setting monoclinic
_symmetry_space_group_name_Hall '-P 2ybc'
_symmetry_space_group_name_H-M 'P 1 21/c 1'
_atom_sites_solution_hydrogens geom
_atom_sites_solution_primary direct
_atom_sites_solution_secondary difmap
_audit_creation_method SHELXL-97
_cell_angle_alpha 90.00
_cell_angle_beta 111.00(3)
_cell_angle_gamma 90.00
_cell_formula_units_Z 2
_cell_length_a 10.245(3)
_cell_length_b 12.966(4)
_cell_length_c 10.910(4)
_cell_measurement_reflns_used 25
_cell_measurement_temperature 293(2)
_cell_measurement_theta_max 10.85
_cell_measurement_theta_min 9.13
_cell_volume 1353.0(8)
_computing_cell_refinement 'CAD-4 EXPRESS (Enraf--Nonius, 1994)'
_computing_data_collection 'CAD-4 EXPRESS (Enraf--Nonius, 1994)'
_computing_data_reduction 'XCAD4 (Harms & Wocadlo, 1995)'
_computing_molecular_graphics 'ORTEP-3 for Windows (Farrugia, 2012)'
_computing_publication_material 'WinGX (Farrugia, 2012)'
_computing_structure_refinement 'SHELXL97 (Sheldrick, 2008)'
_computing_structure_solution 'SHELXS86 (Sheldrick, 2008)'
_diffrn_ambient_temperature 293(2)
_diffrn_measured_fraction_theta_full 0.976
_diffrn_measured_fraction_theta_max 0.976
_diffrn_measurement_device_type 'Enraf--Nonius CAD-4'
_diffrn_measurement_method 'non-profiled \w-scans'
_diffrn_radiation_monochromator graphite
_diffrn_radiation_source 'fine-focus sealed tube'
_diffrn_radiation_type AgK\a
_diffrn_radiation_wavelength 0.56085
_diffrn_reflns_av_R_equivalents 0.0377
_diffrn_reflns_av_sigmaI/netI 0.0795
_diffrn_reflns_limit_h_max 15
_diffrn_reflns_limit_h_min -17
_diffrn_reflns_limit_k_max 21
_diffrn_reflns_limit_k_min -3
_diffrn_reflns_limit_l_max 18
_diffrn_reflns_limit_l_min 0
_diffrn_reflns_number 7884
_diffrn_reflns_theta_full 27.96
_diffrn_reflns_theta_max 27.96
_diffrn_reflns_theta_min 2.01
_diffrn_standards_decay_% 1
_diffrn_standards_interval_time 120
_diffrn_standards_number 2
_exptl_absorpt_coefficient_mu 0.261
_exptl_absorpt_correction_type none
_exptl_crystal_colour colourless
_exptl_crystal_density_diffrn 1.807
_exptl_crystal_density_method 'not measured'
_exptl_crystal_description parallelepiped
_exptl_crystal_F_000 760
_exptl_crystal_size_max 0.50
_exptl_crystal_size_mid 0.40
_exptl_crystal_size_min 0.30
_refine_diff_density_max 0.574
_refine_diff_density_min -0.474
_refine_ls_extinction_method none
_refine_ls_goodness_of_fit_ref 1.001
_refine_ls_hydrogen_treatment mixed
_refine_ls_matrix_type full
_refine_ls_number_parameters 202
_refine_ls_number_reflns 6469
_refine_ls_number_restraints 6
_refine_ls_restrained_S_all 1.001
_refine_ls_R_factor_all 0.1142
_refine_ls_R_factor_gt 0.0498
_refine_ls_shift/su_max 0.001
_refine_ls_shift/su_mean 0.000
_refine_ls_structure_factor_coef Fsqd
_refine_ls_weighting_details 'calc w=1/[\s^2^(Fo^2^)+(0.0590P)^2^] where P=(Fo^2^+2Fc^2^)/3'
_refine_ls_weighting_scheme calc
_refine_ls_wR_factor_gt 0.1081
_refine_ls_wR_factor_ref 0.1279
_reflns_number_gt 3904
_reflns_number_total 6469
_reflns_threshold_expression I>2\s(I)
_cod_data_source_file pk2476.cif
_cod_data_source_block I
_cod_original_cell_volume 1352.8(7)
_cod_original_sg_symbol_H-M 'P 21/c'
_cod_database_code 2237978
_cod_database_fobs_code 2237978

loop_
_symmetry_equiv_pos_as_xyz
'x, y, z'
'-x, y+1/2, -z+1/2'
'-x, -y, -z'
'x, -y-1/2, z-1/2'

loop_
_atom_site_type_symbol
_atom_site_label
_atom_site_fract_x
_atom_site_fract_y
_atom_site_fract_z
_atom_site_U_iso_or_equiv
_atom_site_adp_type
_atom_site_calc_flag
_atom_site_refinement_flags
_atom_site_occupancy
_atom_site_symmetry_multiplicity
P P1 0.67085(5) 0.82511(4) 0.10243(4) 0.01597(10) Uani d . 1 1
P P2 0.73450(5) 0.99726(4) 0.28486(5) 0.01656(10) Uani d . 1 1
P P3 0.60626(5) 1.16305(4) 0.09894(5) 0.01660(10) Uani d . 1 1
O O3 0.75517(14) 0.92532(11) 0.17300(12) 0.0195(3) Uani d . 1 1
O O6 0.61176(15) 1.07330(12) 0.20122(14) 0.0232(3) Uani d . 1 1
O O5 0.86457(16) 1.05454(13) 0.34765(15) 0.0287(3) Uani d . 1 1
O O2 0.6560(2) 0.75209(12) 0.19975(15) 0.0325(4) Uani d . 1 1
O O4 0.67240(16) 0.93559(11) 0.36583(13) 0.0227(3) Uani d . 1 1
O O1 0.73374(16) 0.78864(13) 0.00746(14) 0.0267(3) Uani d . 1 1
O O8 0.73427(15) 1.16386(13) 0.06704(14) 0.0251(3) Uani d . 1 1
O O7 0.56459(15) 1.26004(11) 0.14913(14) 0.0232(3) Uani d . 1 1
O O9 0.52184(15) 0.87728(12) 0.02453(14) 0.0265(3) Uani d . 1 1
N N1 0.7657(2) 1.11939(14) -0.17128(17) 0.0267(4) Uani d . 1 1
H H2A 0.7908 1.1407 -0.0875 0.032 Uiso calc R 1 1
H H2B 0.7086 1.1673 -0.2230 0.032 Uiso calc R 1 1
C C1 0.6902(3) 1.01996(18) -0.1870(2) 0.0304(5) Uani d . 1 1
H H1A 0.6079 1.0284 -0.1637 0.036 Uiso calc R 1 1
H H1B 0.7501 0.9687 -0.1291 0.036 Uiso calc R 1 1
C C4 0.8925(2) 1.1093(2) -0.2064(2) 0.0354(5) Uani d . 1 1
H H1C 0.9576 1.0617 -0.1464 0.042 Uiso calc R 1 1
H H1D 0.9381 1.1758 -0.1984 0.042 Uiso calc R 1 1
C C3 0.8530(3) 1.0702(2) -0.3449(2) 0.0335(5) Uani d . 1 1
H H4A 0.7966 1.1217 -0.4054 0.040 Uiso calc R 1 1
H H4B 0.9370 1.0592 -0.3647 0.040 Uiso calc R 1 1
N N2 0.7735(2) 0.97230(15) -0.36309(18) 0.0290(4) Uani d . 1 1
H H3A 0.8288 0.9229 -0.3127 0.035 Uiso calc R 1 1
H H3B 0.7476 0.9522 -0.4474 0.035 Uiso calc R 1 1
Li Li1 0.6251(4) 0.7890(3) 0.3536(3) 0.0246(7) Uani d . 1 1
C C2 0.6474(3) 0.98435(18) -0.3276(2) 0.0307(5) Uani d . 1 1
H H2C 0.5984 0.9190 -0.3383 0.037 Uiso calc R 1 1
H H2D 0.5846 1.0344 -0.3853 0.037 Uiso calc R 1 1
O O10 1.0185(2) 1.28956(19) 0.0074(2) 0.0502(6) Uani d D 1 1
O O11 0.9729(2) 0.8504(2) -0.1959(3) 0.0704(9) Uani d D 1 1
H H110 1.094(3) 1.281(4) -0.006(4) 0.106 Uiso d D 1 1
H H210 0.967(4) 1.330(3) -0.047(4) 0.106 Uiso d D 1 1
H H111 1.058(2) 0.863(4) -0.179(4) 0.106 Uiso d D 1 1
H H211 0.969(5) 0.802(3) -0.144(4) 0.106 Uiso d D 1 1

loop_
_atom_site_aniso_label
_atom_site_aniso_U_11
_atom_site_aniso_U_22
_atom_site_aniso_U_33
_atom_site_aniso_U_12
_atom_site_aniso_U_13
_atom_site_aniso_U_23
P1 0.0187(2) 0.0152(2) 0.01382(18) 0.00116(17) 0.00556(15) -0.00189(16)
P2 0.0190(2) 0.0153(2) 0.01505(19) -0.00225(17) 0.00565(15) -0.00241(16)
P3 0.0162(2) 0.0158(2) 0.01738(19) 0.00004(17) 0.00551(15) -0.00147(16)
O3 0.0212(6) 0.0209(6) 0.0181(6) -0.0030(5) 0.0091(5) -0.0058(5)
O6 0.0217(7) 0.0207(7) 0.0302(7) 0.0029(5) 0.0128(6) 0.0062(6)
O5 0.0250(7) 0.0285(8) 0.0271(7) -0.0091(6) 0.0027(6) -0.0082(6)
O2 0.0594(12) 0.0183(7) 0.0234(7) -0.0060(7) 0.0191(7) -0.0004(6)
O4 0.0337(8) 0.0192(6) 0.0185(6) -0.0016(6) 0.0137(6) 0.0005(5)
O1 0.0254(7) 0.0347(8) 0.0224(6) 0.0018(6) 0.0114(6) -0.0110(6)
O8 0.0205(6) 0.0345(8) 0.0224(6) -0.0001(6) 0.0103(5) 0.0014(6)
O7 0.0242(7) 0.0161(6) 0.0275(7) 0.0000(5) 0.0071(6) -0.0063(5)
O9 0.0196(7) 0.0258(7) 0.0267(7) 0.0058(6) -0.0007(5) -0.0122(6)
N1 0.0352(10) 0.0237(9) 0.0192(7) 0.0056(7) 0.0076(7) -0.0028(6)
C1 0.0372(12) 0.0262(10) 0.0362(11) 0.0027(9) 0.0235(10) 0.0068(9)
C4 0.0259(11) 0.0373(13) 0.0395(12) -0.0065(10) 0.0075(9) -0.0058(10)
C3 0.0349(12) 0.0400(13) 0.0333(11) 0.0017(10) 0.0215(10) 0.0040(10)
N2 0.0398(11) 0.0255(9) 0.0213(8) 0.0097(8) 0.0104(7) -0.0012(7)
Li1 0.0339(19) 0.0211(17) 0.0196(15) -0.0037(15) 0.0106(14) 0.0038(13)
C2 0.0304(11) 0.0208(10) 0.0384(12) -0.0015(8) 0.0091(9) -0.0031(9)
O10 0.0547(13) 0.0556(13) 0.0526(12) 0.0314(11) 0.0343(11) 0.0273(10)
O11 0.0229(9) 0.0848(19) 0.1003(19) 0.0123(11) 0.0183(11) 0.0638(16)

loop_
_atom_type_symbol
_atom_type_description
_atom_type_scat_dispersion_real
_atom_type_scat_dispersion_imag
_atom_type_scat_source
C C 0.0015 0.0009 'International Tables Vol C Tables 4.2.6.8 and 6.1.1.4'
H H 0.0000 0.0000 'International Tables Vol C Tables 4.2.6.8 and 6.1.1.4'
N N 0.0030 0.0019 'International Tables Vol C Tables 4.2.6.8 and 6.1.1.4'
O O 0.0056 0.0036 'International Tables Vol C Tables 4.2.6.8 and 6.1.1.4'
P P 0.0667 0.0580 'International Tables Vol C Tables 4.2.6.8 and 6.1.1.4'
Li Li -0.0004 0.0000 'International Tables Vol C Tables 4.2.6.8 and 6.1.1.4'

loop_
_geom_angle_atom_site_label_1
_geom_angle_atom_site_label_2
_geom_angle_atom_site_label_3
_geom_angle_site_symmetry_1
_geom_angle_site_symmetry_3
_geom_angle
O2 P1 O1 . . 118.91(10)
O2 P1 O3 . . 110.72(9)
O1 P1 O3 . . 107.54(9)
O2 P1 O9 . . 109.16(11)
O1 P1 O9 . . 109.50(9)
O3 P1 O9 . . 99.19(8)
O1 P1 Li1 . . 147.71(11)
O3 P1 Li1 . . 85.45(9)
O9 P1 Li1 . . 96.89(10)
O2 P1 Li1 . 4_575 108.38(10)
O1 P1 Li1 . 4_575 33.78(10)
O3 P1 Li1 . 4_575 136.45(9)
O9 P1 Li1 . 4_575 85.28(10)
Li1 P1 Li1 . 4_575 137.36(7)
O5 P2 O4 . . 120.31(9)
O5 P2 O6 . . 110.58(10)
O4 P2 O6 . . 104.65(8)
O5 P2 O3 . . 107.69(9)
O4 P2 O3 . . 109.77(9)
O6 P2 O3 . . 102.40(8)
O5 P2 Li1 . . 132.28(10)
O4 P2 Li1 . . 29.20(9)
O6 P2 Li1 . . 113.21(9)
O3 P2 Li1 . . 80.59(9)
O8 P3 O7 . . 118.45(10)
O8 P3 O9 . 3_675 109.62(9)
O7 P3 O9 . 3_675 109.20(8)
O8 P3 O6 . . 111.01(9)
O7 P3 O6 . . 107.46(9)
O9 P3 O6 3_675 . 99.40(9)
O8 P3 Li1 . 2_655 147.42(10)
O7 P3 Li1 . 2_655 31.94(9)
O9 P3 Li1 3_675 2_655 82.27(9)
O6 P3 Li1 . 2_655 96.05(9)
P1 O3 P2 . . 129.92(9)
P3 O6 P2 . . 132.05(9)
P1 O2 Li1 . . 125.14(15)
P2 O4 Li1 . . 128.93(14)
P1 O1 Li1 . 4_575 121.01(15)
P3 O7 Li1 . 2_655 124.41(14)
P3 O9 P1 3_675 . 130.33(10)
C1 N1 C4 . . 111.21(18)
C1 N1 H2A . . 109.4
C4 N1 H2A . . 109.4
C1 N1 H2B . . 109.4
C4 N1 H2B . . 109.4
H2A N1 H2B . . 108.0
N1 C1 C2 . . 109.47(17)
N1 C1 H1A . . 109.8
C2 C1 H1A . . 109.8
N1 C1 H1B . . 109.8
C2 C1 H1B . . 109.8
H1A C1 H1B . . 108.2
N1 C4 C3 . . 110.11(19)
N1 C4 H1C . . 109.6
C3 C4 H1C . . 109.6
N1 C4 H1D . . 109.6
C3 C4 H1D . . 109.6
H1C C4 H1D . . 108.2
N2 C3 C4 . . 111.03(19)
N2 C3 H4A . . 109.4
C4 C3 H4A . . 109.4
N2 C3 H4B . . 109.4
C4 C3 H4B . . 109.4
H4A C3 H4B . . 108.0
C3 N2 C2 . . 111.29(17)
C3 N2 H3A . . 109.4
C2 N2 H3A . . 109.4
C3 N2 H3B . . 109.4
C2 N2 H3B . . 109.4
H3A N2 H3B . . 108.0
O2 Li1 O1 . 4_576 114.5(2)
O2 Li1 O4 . . 101.07(17)
O1 Li1 O4 4_576 . 113.3(2)
O2 Li1 O7 . 2_645 114.8(2)
O1 Li1 O7 4_576 2_645 99.89(17)
O4 Li1 O7 . 2_645 113.9(2)
O2 Li1 P1 . . 23.82(7)
O1 Li1 P1 4_576 . 130.56(19)
O4 Li1 P1 . . 78.06(12)
O7 Li1 P1 2_645 . 119.75(16)
O2 Li1 P1 . 4_576 131.81(19)
O1 Li1 P1 4_576 4_576 25.22(7)
O4 Li1 P1 . 4_576 117.81(16)
O7 Li1 P1 2_645 4_576 75.57(12)
P1 Li1 P1 . 4_576 153.12(15)
O2 Li1 P3 . 2_645 113.75(17)
O1 Li1 P3 4_576 2_645 79.37(12)
O4 Li1 P3 . 2_645 133.85(18)
O7 Li1 P3 2_645 2_645 23.66(7)
P1 Li1 P3 . 2_645 128.64(13)
P1 Li1 P3 4_576 2_645 57.37(7)
O2 Li1 P2 . . 79.37(12)
O1 Li1 P2 4_576 . 121.05(17)
O4 Li1 P2 . . 21.87(6)
O7 Li1 P2 2_645 . 126.83(17)
P1 Li1 P2 . . 56.88(6)
P1 Li1 P2 4_576 . 134.19(13)
P3 Li1 P2 2_645 . 150.11(14)
N2 C2 C1 . . 109.55(19)
N2 C2 H2C . . 109.8
C1 C2 H2C . . 109.8
N2 C2 H2D . . 109.8
C1 C2 H2D . . 109.8
H2C C2 H2D . . 108.2
H110 O10 H210 . . 111(3)
H111 O11 H211 . . 107(3)

loop_
_geom_bond_atom_site_label_1
_geom_bond_atom_site_label_2
_geom_bond_site_symmetry_2
_geom_bond_distance
P1 O2 . 1.4707(16)
P1 O1 . 1.4801(15)
P1 O3 . 1.5970(15)
P1 O9 . 1.6063(16)
P1 Li1 . 2.978(4)
P1 Li1 4_575 2.978(4)
P2 O5 . 1.4636(16)
P2 O4 . 1.4925(15)
P2 O6 . 1.6011(16)
P2 O3 . 1.6091(14)
P2 Li1 . 3.117(4)
P3 O8 . 1.4725(15)
P3 O7 . 1.4937(15)
P3 O9 3_675 1.5945(16)
P3 O6 . 1.5991(15)
P3 Li1 2_655 3.071(4)
O2 Li1 . 1.877(4)
O4 Li1 . 1.954(4)
O1 Li1 4_575 1.931(4)
O7 Li1 2_655 1.969(4)
O9 P3 3_675 1.5945(16)
N1 C1 . 1.482(3)
N1 C4 . 1.485(3)
N1 H2A . 0.9000
N1 H2B . 0.9000
C1 C2 . 1.509(3)
C1 H1A . 0.9700
C1 H1B . 0.9700
C4 C3 . 1.505(3)
C4 H1C . 0.9700
C4 H1D . 0.9700
C3 N2 . 1.483(3)
C3 H4A . 0.9700
C3 H4B . 0.9700
N2 C2 . 1.483(3)
N2 H3A . 0.9000
N2 H3B . 0.9000
Li1 O1 4_576 1.931(4)
Li1 O7 2_645 1.969(4)
Li1 P1 4_576 2.978(4)
Li1 P3 2_645 3.071(4)
C2 H2C . 0.9700
C2 H2D . 0.9700
O10 H110 . 0.846(18)
O10 H210 . 0.822(18)
O11 H111 . 0.840(18)
O11 H211 . 0.851(18)

loop_
_geom_hbond_atom_site_label_D
_geom_hbond_atom_site_label_H
_geom_hbond_atom_site_label_A
_geom_hbond_site_symmetry_A
_geom_hbond_distance_DH
_geom_hbond_distance_HA
_geom_hbond_distance_DA
_geom_hbond_angle_DHA
_geom_hbond_publ_flag
N1 H2A O8 1_555 0.9000 1.9900 2.792(3) 147.00 yes
N1 H2B O7 4_585 0.9000 1.8800 2.763(3) 166.00 yes
N2 H3A O11 1_555 0.9000 1.8300 2.707(4) 165.00 yes
N2 H3B O4 1_554 0.9000 1.9100 2.802(2) 168.00 yes
O10 H110 O1 3_775 0.84(4) 1.99(4) 2.792(4) 159(5) yes
O11 H111 O5 3_775 0.84(3) 2.49(4) 3.001(3) 120(3) yes
O11 H111 O8 3_775 0.84(3) 2.07(3) 2.826(3) 150(4) yes
O10 H210 O5 4_585 0.82(4) 1.95(4) 2.764(3) 170(4) yes
O11 H211 O10 3_775 0.86(4) 1.87(4) 2.720(4) 170(4) yes
C1 H1A O6 3_675 0.9700 2.5100 3.273(4) 135.00 yes
C4 H1D O10 1_555 0.9700 2.5600 3.227(4) 126.00 yes
C2 H2C O2 4_575 0.9700 2.2900 3.078(3) 137.00 yes
C3 H4B O5 3_775 0.9700 2.4600 3.324(4) 148.00 yes

loop_
_geom_torsion_atom_site_label_1
_geom_torsion_atom_site_label_2
_geom_torsion_atom_site_label_3
_geom_torsion_atom_site_label_4
_geom_torsion_site_symmetry_1
_geom_torsion_site_symmetry_4
_geom_torsion
O2 P1 O3 P2 . . -48.29(15)
O1 P1 O3 P2 . . -179.72(12)
O9 P1 O3 P2 . . 66.34(13)
Li1 P1 O3 P2 . . -29.92(13)
Li1 P1 O3 P2 4_575 . 159.16(13)
O5 P2 O3 P1 . . 160.31(12)
O4 P2 O3 P1 . . 27.66(14)
O6 P2 O3 P1 . . -83.09(13)
Li1 P2 O3 P1 . . 28.79(13)
O8 P3 O6 P2 . . 8.74(17)
O7 P3 O6 P2 . . -122.24(13)
O9 P3 O6 P2 3_675 . 124.08(14)
Li1 P3 O6 P2 2_655 . -152.78(14)
O5 P2 O6 P3 . . 46.37(16)
O4 P2 O6 P3 . . 177.31(12)
O3 P2 O6 P3 . . -68.15(15)
Li1 P2 O6 P3 . . -153.10(13)
O1 P1 O2 Li1 . . 162.77(19)
O3 P1 O2 Li1 . . 37.5(2)
O9 P1 O2 Li1 . . -70.7(2)
Li1 P1 O2 Li1 4_575 . -162.0(2)
O5 P2 O4 Li1 . . -123.45(19)
O6 P2 O4 Li1 . . 111.54(19)
O3 P2 O4 Li1 . . 2.3(2)
O2 P1 O1 Li1 . 4_575 79.75(19)
O3 P1 O1 Li1 . 4_575 -153.48(16)
O9 P1 O1 Li1 . 4_575 -46.64(19)
Li1 P1 O1 Li1 . 4_575 96.36(17)
O8 P3 O7 Li1 . 2_655 160.49(16)
O9 P3 O7 Li1 3_675 2_655 34.12(19)
O6 P3 O7 Li1 . 2_655 -72.80(18)
O2 P1 O9 P3 . 3_675 -83.58(15)
O1 P1 O9 P3 . 3_675 48.19(17)
O3 P1 O9 P3 . 3_675 160.59(13)
Li1 P1 O9 P3 . 3_675 -112.92(15)
Li1 P1 O9 P3 4_575 3_675 24.26(15)
C4 N1 C1 C2 . . -59.4(2)
C1 N1 C4 C3 . . 57.2(3)
N1 C4 C3 N2 . . -55.0(3)
C4 C3 N2 C2 . . 56.3(3)
P1 O2 Li1 O1 . 4_576 -137.38(19)
P1 O2 Li1 O4 . . -15.2(3)
P1 O2 Li1 O7 . 2_645 107.9(2)
P1 O2 Li1 P1 . 4_576 -159.56(17)
P1 O2 Li1 P3 . 2_645 133.82(15)
P1 O2 Li1 P2 . . -17.96(18)
P2 O4 Li1 O2 . . -7.3(3)
P2 O4 Li1 O1 . 4_576 115.71(19)
P2 O4 Li1 O7 . 2_645 -130.98(17)
P2 O4 Li1 P1 . . -13.53(18)
P2 O4 Li1 P1 . 4_576 143.28(13)
P2 O4 Li1 P3 . 2_645 -146.51(15)
O1 P1 Li1 O2 . . -29.0(3)
O3 P1 Li1 O2 . . -145.1(2)
O9 P1 Li1 O2 . . 116.1(2)
Li1 P1 Li1 O2 4_575 . 25.6(3)
O2 P1 Li1 O1 . 4_576 54.2(2)
O1 P1 Li1 O1 . 4_576 25.1(4)
O3 P1 Li1 O1 . 4_576 -91.0(2)
O9 P1 Li1 O1 . 4_576 170.3(2)
Li1 P1 Li1 O1 4_575 4_576 79.8(4)
O2 P1 Li1 O4 . . 164.8(3)
O1 P1 Li1 O4 . . 135.73(16)
O3 P1 Li1 O4 . . 19.62(12)
O9 P1 Li1 O4 . . -79.12(13)
Li1 P1 Li1 O4 4_575 . -169.63(10)
O2 P1 Li1 O7 . 2_645 -84.4(2)
O1 P1 Li1 O7 . 2_645 -113.4(2)
O3 P1 Li1 O7 . 2_645 130.49(19)
O9 P1 Li1 O7 . 2_645 31.8(2)
Li1 P1 Li1 O7 4_575 2_645 -58.8(3)
O2 P1 Li1 P1 . 4_576 35.2(3)
O1 P1 Li1 P1 . 4_576 6.1(4)
O3 P1 Li1 P1 . 4_576 -110.0(3)
O9 P1 Li1 P1 . 4_576 151.3(3)
Li1 P1 Li1 P1 4_575 4_576 60.8(5)
O2 P1 Li1 P3 . 2_645 -57.7(2)
O1 P1 Li1 P3 . 2_645 -86.8(2)
O3 P1 Li1 P3 . 2_645 157.13(17)
O9 P1 Li1 P3 . 2_645 58.39(17)
Li1 P1 Li1 P3 4_575 2_645 -32.1(3)
O2 P1 Li1 P2 . . 158.8(2)
O1 P1 Li1 P2 . . 129.75(16)
O3 P1 Li1 P2 . . 13.64(6)
O9 P1 Li1 P2 . . -85.09(7)
Li1 P1 Li1 P2 4_575 . -175.60(15)
O5 P2 Li1 O2 . . -110.53(15)
O4 P2 Li1 O2 . . 172.7(3)
O6 P2 Li1 O2 . . 94.41(14)
O3 P2 Li1 O2 . . -5.13(12)
O5 P2 Li1 O1 . 4_576 1.8(3)
O4 P2 Li1 O1 . 4_576 -75.0(2)
O6 P2 Li1 O1 . 4_576 -153.24(17)
O3 P2 Li1 O1 . 4_576 107.2(2)
O5 P2 Li1 O4 . . 76.8(2)
O6 P2 Li1 O4 . . -78.3(2)
O3 P2 Li1 O4 . . -177.8(2)
O5 P2 Li1 O7 . 2_645 136.35(18)
O4 P2 Li1 O7 . 2_645 59.6(2)
O6 P2 Li1 O7 . 2_645 -18.7(2)
O3 P2 Li1 O7 . 2_645 -118.2(2)
O5 P2 Li1 P1 . . -119.08(11)
O4 P2 Li1 P1 . . 164.1(2)
O6 P2 Li1 P1 . . 85.86(9)
O3 P2 Li1 P1 . . -13.68(6)
O5 P2 Li1 P1 . 4_576 29.2(3)
O4 P2 Li1 P1 . 4_576 -47.53(18)
O6 P2 Li1 P1 . 4_576 -125.81(18)
O3 P2 Li1 P1 . 4_576 134.6(2)
O5 P2 Li1 P3 . 2_645 129.8(2)
O4 P2 Li1 P3 . 2_645 53.0(2)
O6 P2 Li1 P3 . 2_645 -25.3(3)
O3 P2 Li1 P3 . 2_645 -124.8(3)
C3 N2 C2 C1 . . -58.0(2)
N1 C1 C2 N2 . . 59.0(2)
